data_7059066
loop_
_publ_author_name
'Vaddamanu, Moulali'
'Velappan, Kavitha'
'Prabusankar, Ganesan'

_publ_section_title
;
 Highly active mesoionic chalcogenone zinc(ii) derivatives for C--S
 cross-coupling reactions
;
_journal_issue 1
_journal_name_full 'New Journal of Chemistry'
_journal_page_first 129
_journal_page_last 140
_journal_paper_doi 10.1039/C9NJ04440J
_journal_volume 44
_journal_year 2020
_chemical_formula_moiety 'C16 H15 N3 Se'
_chemical_formula_sum 'C16 H15 N3 Se'
_chemical_formula_weight 328.28
_space_group_crystal_system monoclinic
_space_group_IT_number 14
_space_group_name_Hall '-P 2ybc'
_space_group_name_H-M_alt 'P 1 21/c 1'
_symmetry_Int_Tables_number 14
_atom_sites_solution_primary iterative
_audit_creation_date 2019-11-12
_audit_creation_method
;
Olex2 1.2
(compiled 2018.05.29 svn.r3508 for OlexSys, GUI svn.r5506)
;
_audit_update_record
;
2019-11-13 deposited with the CCDC.	2019-11-19 downloaded from the CCDC.
;
_cell_angle_alpha 90
_cell_angle_beta 92.665(3)
_cell_angle_gamma 90
_cell_formula_units_Z 4
_cell_length_a 11.1018(3)
_cell_length_b 7.9784(2)
_cell_length_c 16.7114(5)
_cell_measurement_reflns_used 2870
_cell_measurement_temperature 293(2)
_cell_measurement_theta_max 70.6660
_cell_measurement_theta_min 3.9829
_cell_volume 1478.60(7)
_computing_cell_refinement
;
CrysAlisPro, Agilent Technologies,
Version 1.171.35.19 (release 27-10-2011 CrysAlis171 .NET)
(compiled Oct 27 2011,15:02:11)
;
_computing_data_collection
;
CrysAlisPro, Agilent Technologies,
Version 1.171.35.19 (release 27-10-2011 CrysAlis171 .NET)
(compiled Oct 27 2011,15:02:11)
;
_computing_data_reduction
;
CrysAlisPro, Agilent Technologies,
Version 1.171.35.19 (release 27-10-2011 CrysAlis171 .NET)
(compiled Oct 27 2011,15:02:11)
;
_computing_molecular_graphics 'Olex2 (Dolomanov et al., 2009)'
_computing_publication_material 'Olex2 (Dolomanov et al., 2009)'
_computing_structure_refinement 'olex2.refine (Bourhis et al., 2015)'
_computing_structure_solution 'olex2.solve (Bourhis et al., 2015)'
_diffrn_ambient_temperature 293.0
_diffrn_detector_area_resol_mean 16.1293
_diffrn_measured_fraction_theta_full 0.9252
_diffrn_measured_fraction_theta_max 0.9252
_diffrn_measurement_details
;
#__ type_ start__ end____ width___ exp.time_
  1 omega  -74.00  -14.00   1.0000    1.5000
omega____ theta____ kappa____ phi______ frames
    -      -33.5000  -50.0000  120.0000 60

#__ type_ start__ end____ width___ exp.time_
  2 omega  -33.00   -2.00   1.0000    1.5000
omega____ theta____ kappa____ phi______ frames
    -      -33.5000  125.0000   60.0000 31

#__ type_ start__ end____ width___ exp.time_
  3 omega  -27.00    3.00   1.0000    1.5000
omega____ theta____ kappa____ phi______ frames
    -      -33.5000   57.0000  -90.0000 30

#__ type_ start__ end____ width___ exp.time_
  4 omega  -98.00  -57.00   1.0000    1.5000
omega____ theta____ kappa____ phi______ frames
    -      -33.5000  -63.0000  -90.0000 41

#__ type_ start__ end____ width___ exp.time_
  5 omega   23.00  109.00   1.0000    1.5000
omega____ theta____ kappa____ phi______ frames
    -       54.0000 -125.0000 -150.0000 86

#__ type_ start__ end____ width___ exp.time_
  6 omega   33.00  100.00   1.0000    1.5000
omega____ theta____ kappa____ phi______ frames
    -       54.0000   38.0000  -30.0000 67

#__ type_ start__ end____ width___ exp.time_
  7 omega   65.00  119.00   1.0000    1.5000
omega____ theta____ kappa____ phi______ frames
    -       54.0000   57.0000   30.0000 54

#__ type_ start__ end____ width___ exp.time_
  8 omega   41.00   87.00   1.0000    1.5000
omega____ theta____ kappa____ phi______ frames
    -      108.0000  -25.0000   30.0000 46

#__ type_ start__ end____ width___ exp.time_
  9 omega   42.00   93.00   1.0000    1.5000
omega____ theta____ kappa____ phi______ frames
    -      108.0000  -25.0000 -120.0000 51

#__ type_ start__ end____ width___ exp.time_
 10 omega   99.00  140.00   1.0000    1.5000
omega____ theta____ kappa____ phi______ frames
    -      108.0000  -91.0000   90.0000 41

#__ type_ start__ end____ width___ exp.time_
 11 omega   73.00  112.00   1.0000    1.5000
omega____ theta____ kappa____ phi______ frames
    -      108.0000 -111.0000   90.0000 39

#__ type_ start__ end____ width___ exp.time_
 12 omega   50.00  113.00   1.0000    1.5000
omega____ theta____ kappa____ phi______ frames
    -      108.0000 -111.0000  -90.0000 63

#__ type_ start__ end____ width___ exp.time_
 13 omega   58.00   93.00   1.0000    1.5000
omega____ theta____ kappa____ phi______ frames
    -      108.0000  -38.0000  120.0000 35

#__ type_ start__ end____ width___ exp.time_
 14 omega   40.00   92.00   1.0000    1.5000
omega____ theta____ kappa____ phi______ frames
    -      108.0000  -38.0000 -180.0000 52

#__ type_ start__ end____ width___ exp.time_
 15 omega   37.00   88.00   1.0000    1.5000
omega____ theta____ kappa____ phi______ frames
    -      108.0000  -38.0000   90.0000 51

#__ type_ start__ end____ width___ exp.time_
 16 omega   43.00   68.00   1.0000    1.5000
omega____ theta____ kappa____ phi______ frames
    -      108.0000  -91.0000   90.0000 25
;
_diffrn_measurement_device_type 'SuperNova, Dual, Cu at zero, Eos'
_diffrn_measurement_method '\w scans'
_diffrn_orient_matrix_UB_11 -0.0509035000
_diffrn_orient_matrix_UB_12 0.0530837000
_diffrn_orient_matrix_UB_13 0.0803998000
_diffrn_orient_matrix_UB_21 0.1273960000
_diffrn_orient_matrix_UB_22 -0.0108883000
_diffrn_orient_matrix_UB_23 0.0402668000
_diffrn_orient_matrix_UB_31 0.0219715000
_diffrn_orient_matrix_UB_32 0.1853692000
_diffrn_orient_matrix_UB_33 -0.0206101000
_diffrn_radiation_monochromator mirror
_diffrn_radiation_type 'Cu K\a'
_diffrn_radiation_wavelength 1.54184
_diffrn_reflns_av_R_equivalents 0.0195
_diffrn_reflns_av_unetI/netI 0.0260
_diffrn_reflns_limit_h_max 13
_diffrn_reflns_limit_h_min -12
_diffrn_reflns_limit_k_max 9
_diffrn_reflns_limit_k_min -6
_diffrn_reflns_limit_l_max 13
_diffrn_reflns_limit_l_min -20
_diffrn_reflns_number 4733
_diffrn_reflns_theta_full 70.8019
_diffrn_reflns_theta_max 70.80
_diffrn_reflns_theta_min 3.99
_diffrn_source 'SuperNova (Cu) X-ray Source'
_exptl_absorpt_coefficient_mu 3.373
_exptl_absorpt_correction_T_max 1.00000
_exptl_absorpt_correction_T_min 0.42094
_exptl_absorpt_correction_type multi-scan
_exptl_absorpt_process_details
;
CrysAlisPro, Agilent Technologies,
Version 1.171.35.19 (release 27-10-2011 CrysAlis171 .NET)
(compiled Oct 27 2011,15:02:11)
Empirical absorption correction using spherical harmonics,
 implemented in SCALE3 ABSPACK scaling algorithm.
;
_exptl_crystal_colour 'metallic whiteish white'
_exptl_crystal_colour_lustre metallic
_exptl_crystal_colour_modifier whiteish
_exptl_crystal_colour_primary white
_exptl_crystal_density_diffrn 1.4746
_exptl_crystal_density_method 'not measured'
_exptl_crystal_description cube
_exptl_crystal_F_000 662.3100
_exptl_crystal_size_max 0.4
_exptl_crystal_size_mid 0.3
_exptl_crystal_size_min 0.2
_refine_diff_density_max 0.5373
_refine_diff_density_min -1.4744
_refine_diff_density_rms 0.1071
_refine_ls_d_res_high 0.8163
_refine_ls_d_res_low 11.0898
_refine_ls_extinction_expression Fc^*^=kFc[1+0.001xFc^2^\l^3^/sin(2\q)]^-1/4^
_refine_ls_goodness_of_fit_ref 1.1782
_refine_ls_hydrogen_treatment constr
_refine_ls_matrix_type full
_refine_ls_number_constraints 27
_refine_ls_number_parameters 183
_refine_ls_number_reflns 2633
_refine_ls_number_restraints 0
_refine_ls_restrained_S_all 1.1782
_refine_ls_R_factor_all 0.0763
_refine_ls_R_factor_gt 0.0617
_refine_ls_shift/su_max 0.0000
_refine_ls_shift/su_mean 0.0000
_refine_ls_structure_factor_coef Fsqd
_refine_ls_weighting_details 'w=1/[\s^2^(Fo^2^)+(0.2P)^2^] where P=(Fo^2^+2Fc^2^)/3'
_refine_ls_weighting_scheme calc
_refine_ls_wR_factor_gt 0.2073
_refine_ls_wR_factor_ref 0.2785
_reflns_Friedel_coverage 0.0
_reflns_limit_h_max 13
_reflns_limit_h_min -13
_reflns_limit_k_max 9
_reflns_limit_k_min 0
_reflns_limit_l_max 20
_reflns_limit_l_min 0
_reflns_number_gt 2125
_reflns_number_total 2633
_reflns_threshold_expression I>=2u(I)
_cod_data_source_file c9nj04440j2.cif
_cod_data_source_block L3
_cod_depositor_comments
;Adding full bibliography for 7059065--7059073.cif.

 Adding full bibliography for 7059065--7059073.cif.
;
_cod_original_cell_volume 1478.61(7)
_cod_database_code 7059066
_chemical_oxdiff_formula 'C15 H15 N4 Se'
_reflns_odcompleteness_completeness 93.56
_reflns_odcompleteness_iscentric 1
_reflns_odcompleteness_theta 66.97
_olex2_refinement_description
;
1. Fixed Uiso
 At 1.2 times of:
  All C(H) groups, All C(H,H) groups
 At 1.5 times of:
  All C(H,H,H) groups
2.a Riding coordinates:
 C16(H16)
2.b Secondary CH2 refined with riding coordinates:
 C10(H10a,H10b)
2.c Aromatic/amide H refined with riding coordinates:
 C5(H5), C9(H9), C13(H13), C7(H7), C8(H8), C15(H15), C6(H6), C12(H12), C14(H14)
2.d Idealised Me refined as rotating group:
 C3(H3a,H3b,H3c)
;
_olex2_submission_special_instructions 'No special instructions were received'

loop_
_space_group_symop_id
_space_group_symop_operation_xyz
1 x,y,z
2 -x,y+1/2,-z+1/2
3 -x,-y,-z
4 x,-y-1/2,z-1/2

loop_
_atom_site_label
_atom_site_type_symbol
_atom_site_fract_x
_atom_site_fract_y
_atom_site_fract_z
_atom_site_U_iso_or_equiv
_atom_site_adp_type
_atom_site_occupancy
_atom_site_refinement_flags_posn
Se1 Se -0.21011(6) 0.36194(7) 0.41269(4) 0.0805(5) Uani 1.000000 .
N2 N -0.1273(4) -0.1291(4) 0.4373(2) 0.0593(10) Uani 1.000000 .
N3 N -0.0326(4) -0.0772(5) 0.4007(2) 0.0562(9) Uani 1.000000 .
C11 C -0.4038(5) -0.0842(6) 0.4271(3) 0.0592(11) Uani 1.000000 .
C5 C 0.1108(5) 0.3244(6) 0.3845(3) 0.0624(11) Uani 1.000000 .
H5 H 0.0783(5) 0.3634(6) 0.4313(3) 0.0748(13) Uiso 1.000000 R
C3 C 0.0613(5) -0.2014(6) 0.3848(3) 0.0685(13) Uani 1.000000 .
H3a H 0.054(3) -0.295(3) 0.4204(18) 0.1027(19) Uiso 1.000000 GR
H3b H 0.051(2) -0.239(4) 0.3303(8) 0.1027(19) Uiso 1.000000 GR
H3c H 0.1393(5) -0.1509(17) 0.393(3) 0.1027(19) Uiso 1.000000 GR
N1 N -0.1930(3) 0.0084(5) 0.4437(2) 0.0560(9) Uani 1.000000 .
C16 C -0.4709(5) 0.0123(7) 0.3730(3) 0.0747(14) Uani 1.000000 .
H16 H -0.4239(5) 0.0756(7) 0.3468(3) 0.0896(17) Uiso 1.000000 R
C4 C 0.0649(4) 0.1810(6) 0.3476(2) 0.0553(10) Uani 1.000000 .
C2 C -0.0346(4) 0.0899(5) 0.3846(2) 0.0542(10) Uani 1.000000 .
C1 C -0.1448(5) 0.1499(5) 0.4127(3) 0.0585(11) Uani 1.000000 .
C10 C -0.3108(5) -0.0067(6) 0.4826(3) 0.0652(12) Uani 1.000000 .
H10a H -0.3377(5) 0.1036(6) 0.4984(3) 0.0782(14) Uiso 1.000000 R
H10b H -0.3005(5) -0.0748(6) 0.5305(3) 0.0782(14) Uiso 1.000000 R
C9 C 0.1105(6) 0.1249(6) 0.2757(3) 0.0684(14) Uani 1.000000 .
H9 H 0.0797(6) 0.0287(6) 0.2509(3) 0.0821(17) Uiso 1.000000 R
C13 C -0.5100(7) -0.3279(8) 0.3775(5) 0.0929(19) Uani 1.000000 .
H13 H -0.5242(7) -0.4427(8) 0.3798(5) 0.111(2) Uiso 1.000000 R
C7 C 0.2499(6) 0.3558(6) 0.2800(4) 0.0796(16) Uani 1.000000 .
H7 H 0.3121(6) 0.4144(6) 0.2572(4) 0.0955(19) Uiso 1.000000 R
C8 C 0.2015(5) 0.2139(7) 0.2425(3) 0.0728(14) Uani 1.000000 .
H8 H 0.2312(5) 0.1788(7) 0.1941(3) 0.0874(16) Uiso 1.000000 R
C15 C -0.5571(6) -0.0629(9) 0.3203(3) 0.0858(17) Uani 1.000000 .
H15 H -0.6017(6) 0.0020(9) 0.2834(3) 0.103(2) Uiso 1.000000 R
C6 C 0.2052(5) 0.4095(6) 0.3515(4) 0.0736(14) Uani 1.000000 .
H6 H 0.2386(5) 0.5028(6) 0.3774(4) 0.0883(16) Uiso 1.000000 R
C12 C -0.4238(5) -0.2560(6) 0.4284(4) 0.0724(13) Uani 1.000000 .
H12 H -0.3786(5) -0.3231(6) 0.4641(4) 0.0868(16) Uiso 1.000000 R
C14 C -0.5749(6) -0.2309(9) 0.3236(4) 0.0895(18) Uani 1.000000 .
H14 H -0.6320(6) -0.2808(9) 0.2888(4) 0.107(2) Uiso 1.000000 R

loop_
_atom_site_aniso_label
_atom_site_aniso_U_11
_atom_site_aniso_U_22
_atom_site_aniso_U_33
_atom_site_aniso_U_12
_atom_site_aniso_U_13
_atom_site_aniso_U_23
Se1 0.0847(7) 0.0592(6) 0.0996(7) 0.0174(2) 0.0259(4) 0.0118(2)
N2 0.072(3) 0.051(2) 0.056(2) -0.0053(16) 0.0103(18) -0.0000(13)
N3 0.069(2) 0.0470(19) 0.0531(18) 0.0037(16) 0.0084(16) -0.0012(14)
C11 0.057(3) 0.066(3) 0.057(2) -0.003(2) 0.0230(19) -0.0030(19)
C5 0.071(3) 0.055(2) 0.061(2) 0.000(2) 0.014(2) 0.0010(19)
C3 0.078(3) 0.056(3) 0.071(3) 0.015(2) 0.007(2) -0.005(2)
N1 0.057(2) 0.058(2) 0.0534(18) -0.0026(15) 0.0115(15) 0.0010(14)
C16 0.078(4) 0.078(3) 0.070(3) 0.003(3) 0.024(3) 0.008(2)
C4 0.062(3) 0.055(2) 0.0491(19) 0.0048(19) 0.0118(17) 0.0061(16)
C2 0.067(3) 0.049(2) 0.0479(19) 0.0023(18) 0.0088(17) 0.0006(15)
C1 0.073(3) 0.053(2) 0.050(2) -0.0015(19) 0.0118(19) 0.0011(16)
C10 0.068(3) 0.073(3) 0.057(2) -0.006(2) 0.022(2) -0.0046(19)
C9 0.089(4) 0.068(3) 0.049(2) 0.008(2) 0.008(2) 0.0002(17)
C13 0.100(5) 0.069(3) 0.111(5) -0.019(3) 0.011(4) -0.016(3)
C7 0.077(4) 0.075(3) 0.090(4) -0.004(2) 0.030(3) 0.017(2)
C8 0.080(4) 0.081(3) 0.060(2) 0.007(3) 0.024(2) 0.007(2)
C15 0.076(4) 0.115(5) 0.067(3) 0.007(3) 0.005(2) 0.007(3)
C6 0.073(3) 0.062(3) 0.087(3) -0.011(2) 0.019(3) 0.000(2)
C12 0.074(3) 0.062(3) 0.082(3) -0.002(2) 0.009(3) 0.001(2)
C14 0.071(4) 0.111(5) 0.088(4) -0.011(3) 0.009(3) -0.021(3)

loop_
_atom_type_symbol
_atom_type_scat_dispersion_real
_atom_type_scat_dispersion_imag
_atom_type_scat_Cromer_Mann_a1
_atom_type_scat_Cromer_Mann_a2
_atom_type_scat_Cromer_Mann_a3
_atom_type_scat_Cromer_Mann_a4
_atom_type_scat_Cromer_Mann_b1
_atom_type_scat_Cromer_Mann_b2
_atom_type_scat_Cromer_Mann_b3
_atom_type_scat_Cromer_Mann_b4
_atom_type_scat_Cromer_Mann_c
_atom_type_scat_source
_atom_type_scat_dispersion_source
H 0.00000 0.00000 0.49300 0.32291 0.14019 0.04081 10.51090 26.12570 3.14236 57.79970 0.0030380000826 'International Tables Volume C Table 6.1.1.4 (pp. 500-502)' 'Henke, Gullikson and Davis, At. Data and Nucl. Data Tables, 1993, 54, 2'
C 0.01920 0.00962 2.31000 1.02000 1.58860 0.86500 20.84390 10.20750 0.56870 51.65120 0.215599998832 'International Tables Volume C Table 6.1.1.4 (pp. 500-502)' 'Henke, Gullikson and Davis, At. Data and Nucl. Data Tables, 1993, 54, 2'
Se -0.79210 1.18296 17.00060 5.81960 3.97310 4.35430 2.40980 0.27260 15.23720 43.81630 2.84089994431 'International Tables Volume C Table 6.1.1.4 (pp. 500-502)' 'Henke, Gullikson and Davis, At. Data and Nucl. Data Tables, 1993, 54, 2'
N 0.03256 0.01839 12.21260 3.13220 2.01250 1.16630 0.00570 9.89330 28.99750 0.58260 -11.5290002823 'International Tables Volume C Table 6.1.1.4 (pp. 500-502)' 'Henke, Gullikson and Davis, At. Data and Nucl. Data Tables, 1993, 54, 2'

loop_
_geom_angle_atom_site_label_1
_geom_angle_atom_site_label_2
_geom_angle_atom_site_label_3
_geom_angle
N1 N2 N3 103.5(3)
C3 N3 N2 117.6(4)
C2 N3 N2 113.4(4)
C2 N3 C3 129.0(4)
C10 C11 C16 120.9(5)
C12 C11 C16 118.6(5)
C12 C11 C10 120.5(5)
C6 C5 C4 119.8(4)
C1 N1 N2 115.3(4)
C10 N1 N2 117.8(4)
C10 N1 C1 126.9(4)
C15 C16 C11 120.3(5)
C2 C4 C5 119.0(4)
C9 C4 C5 120.4(4)
C9 C4 C2 120.5(4)
C4 C2 N3 123.9(4)
C1 C2 N3 105.8(4)
C1 C2 C4 130.2(4)
N1 C1 Se1 126.9(4)
C2 C1 Se1 131.1(3)
C2 C1 N1 102.0(4)
N1 C10 C11 111.0(3)
C8 C9 C4 119.0(5)
C14 C13 C12 120.1(6)
C6 C7 C8 119.7(5)
C7 C8 C9 121.0(5)
C14 C15 C16 119.5(6)
C7 C6 C5 120.1(5)
C13 C12 C11 120.6(6)
C15 C14 C13 120.9(6)

loop_
_geom_bond_atom_site_label_1
_geom_bond_atom_site_label_2
_geom_bond_distance
Se1 C1 1.841(4)
N2 N3 1.307(6)
N2 N1 1.324(5)
N3 C3 1.471(6)
N3 C2 1.360(5)
C11 C16 1.379(8)
C11 C10 1.489(7)
C11 C12 1.389(6)
C5 C4 1.386(7)
C5 C6 1.384(7)
N1 C1 1.362(6)
N1 C10 1.492(6)
C16 C15 1.405(9)
C4 C2 1.481(6)
C4 C9 1.398(6)
C2 C1 1.415(7)
C9 C8 1.374(8)
C13 C12 1.376(9)
C13 C14 1.367(11)
C7 C8 1.390(9)
C7 C6 1.382(8)
C15 C14 1.356(10)
